data_7239552
loop_
_publ_author_name
'Wang, Hai-Ning'
'Liu, Fu-Hong'
'Wang, Xin-Long'
'Shao, Kui-Zhan'
'Su, Zhong-Min'

_publ_section_title
;
 Three neutral metal--organic frameworks with micro- and meso-pores for
 adsorption and separation of dyes
;
_journal_issue 42
_journal_name_full 'Journal of Materials Chemistry A'
_journal_page_first 13060
_journal_paper_doi 10.1039/c3ta13242k
_journal_volume 1
_journal_year 2013
_chemical_formula_moiety 'C609 H1001 Cu24 N131 O251'
_chemical_formula_sum 'C609 H1001 Cu24 N131 O251'
_chemical_formula_weight 15699.37
_space_group_IT_number 225
_space_group_name_Hall '-F 4 2 3'
_space_group_name_H-M_alt 'F m -3 m'
_symmetry_cell_setting cubic
_symmetry_space_group_name_H-M 'F m -3 m'
_atom_sites_solution_hydrogens geom
_atom_sites_solution_primary direct
_atom_sites_solution_secondary difmap
_audit_creation_method SHELXL-97
_cell_angle_alpha 90.00
_cell_angle_beta 90.00
_cell_angle_gamma 90.00
_cell_formula_units_Z 4
_cell_length_a 46.173
_cell_length_b 46.173
_cell_length_c 46.173
_cell_measurement_reflns_used 84904
_cell_measurement_temperature 293(2)
_cell_measurement_theta_max 20.80
_cell_measurement_theta_min 1.25
_cell_volume 98438.339
_computing_cell_refinement 'SMART (Bruker, 1997)'
_computing_data_collection 'SMART (Bruker, 1997)'
_computing_data_reduction SAINT
_computing_molecular_graphics 'SHELXTL-PLUS (Sheldrick, 1990)'
_computing_publication_material SHELXL-97
_computing_structure_refinement 'SHELXL-97 (Sheldrick, 1997)'
_computing_structure_solution 'SHELXS-97(Sheldrick, 1997)'
_diffrn_ambient_temperature 293(2)
_diffrn_measured_fraction_theta_full 0.999
_diffrn_measured_fraction_theta_max 0.999
_diffrn_measurement_device_type 'Bruker APEX CCD area-detector'
_diffrn_measurement_method '\w scans'
_diffrn_radiation_monochromator graphite
_diffrn_radiation_source 'fine-focus sealed tube'
_diffrn_radiation_type MoK\a
_diffrn_radiation_wavelength 0.71073
_diffrn_reflns_av_R_equivalents 0.0893
_diffrn_reflns_av_sigmaI/netI 0.0232
_diffrn_reflns_limit_h_max 45
_diffrn_reflns_limit_h_min -46
_diffrn_reflns_limit_k_max 46
_diffrn_reflns_limit_k_min -42
_diffrn_reflns_limit_l_max 46
_diffrn_reflns_limit_l_min -36
_diffrn_reflns_number 84904
_diffrn_reflns_theta_full 20.80
_diffrn_reflns_theta_max 20.80
_diffrn_reflns_theta_min 1.25
_exptl_absorpt_coefficient_mu 0.580
_exptl_absorpt_correction_T_max 0.9079
_exptl_absorpt_correction_T_min 0.8782
_exptl_absorpt_correction_type multi-scan
_exptl_absorpt_process_details 'SADABS(Sheldrick, 1996)'
_exptl_crystal_colour green
_exptl_crystal_density_diffrn 1.059
_exptl_crystal_density_method 'not measured'
_exptl_crystal_description block
_exptl_crystal_F_000 33104
_exptl_crystal_size_max 0.23
_exptl_crystal_size_mid 0.19
_exptl_crystal_size_min 0.17
_platon_squeeze_details
;
;
_refine_diff_density_max 0.886
_refine_diff_density_min -0.546
_refine_diff_density_rms 0.051
_refine_ls_extinction_method none
_refine_ls_goodness_of_fit_ref 1.060
_refine_ls_hydrogen_treatment constr
_refine_ls_matrix_type full
_refine_ls_number_parameters 88
_refine_ls_number_reflns 2564
_refine_ls_number_restraints 52
_refine_ls_restrained_S_all 1.140
_refine_ls_R_factor_all 0.0962
_refine_ls_R_factor_gt 0.0723
_refine_ls_shift/su_max 0.000
_refine_ls_shift/su_mean 0.000
_refine_ls_structure_factor_coef Fsqd
_refine_ls_weighting_details 'calc w=1/[\s^2^(Fo^2^)+(0.1354P)^2^+243.7068P] where P=(Fo^2^+2Fc^2^)/3'
_refine_ls_weighting_scheme calc
_refine_ls_wR_factor_gt 0.2038
_refine_ls_wR_factor_ref 0.2234
_reflns_number_gt 1970
_reflns_number_total 2564
_reflns_threshold_expression >2\s(I)
_cod_data_source_file c3ta13242k.txt
_cod_data_source_block 3
_cod_depositor_comments
;
The following automatic conversions were performed:

data item '_symmetry_cell_setting' value 'Cubic' was changed to
'cubic' in accordance with the
/home/saulius/struct/COD-crude-data/automatic-downloads/DataCite-retrospective/RSC/depositions/lib/dictionaries/cif_core.dic
dictionary named 'cif_core.dic' version 2.4.2 last updated on
2011-04-26.

Automatic conversion script
Id: cif_fix_values 6909 2019-04-08 15:41:33Z antanas 
;
_cod_original_cell_volume 98438.3
_cod_original_sg_symbol_H-M Fm-3m
_cod_database_code 7239552

loop_
_symmetry_equiv_pos_as_xyz
'x, y, z'
'-x, -y, z'
'x, -y, -z'
'-x, y, -z'
'z, x, y'
'y, z, x'
'-z, -x, y'
'-y, z, -x'
'z, -x, -y'
'-y, -z, x'
'-z, x, -y'
'y, -z, -x'
'-y, -x, -z'
'y, x, -z'
'y, -x, z'
'-y, x, z'
'-x, -z, -y'
'-z, -y, -x'
'x, z, -y'
'-z, y, x'
'x, -z, y'
'z, y, -x'
'-x, z, y'
'z, -y, x'
'x, y+1/2, z+1/2'
'-x, -y+1/2, z+1/2'
'x, -y+1/2, -z+1/2'
'-x, y+1/2, -z+1/2'
'z, x+1/2, y+1/2'
'y, z+1/2, x+1/2'
'-z, -x+1/2, y+1/2'
'-y, z+1/2, -x+1/2'
'z, -x+1/2, -y+1/2'
'-y, -z+1/2, x+1/2'
'-z, x+1/2, -y+1/2'
'y, -z+1/2, -x+1/2'
'-y, -x+1/2, -z+1/2'
'y, x+1/2, -z+1/2'
'y, -x+1/2, z+1/2'
'-y, x+1/2, z+1/2'
'-x, -z+1/2, -y+1/2'
'-z, -y+1/2, -x+1/2'
'x, z+1/2, -y+1/2'
'-z, y+1/2, x+1/2'
'x, -z+1/2, y+1/2'
'z, y+1/2, -x+1/2'
'-x, z+1/2, y+1/2'
'z, -y+1/2, x+1/2'
'x+1/2, y, z+1/2'
'-x+1/2, -y, z+1/2'
'x+1/2, -y, -z+1/2'
'-x+1/2, y, -z+1/2'
'z+1/2, x, y+1/2'
'y+1/2, z, x+1/2'
'-z+1/2, -x, y+1/2'
'-y+1/2, z, -x+1/2'
'z+1/2, -x, -y+1/2'
'-y+1/2, -z, x+1/2'
'-z+1/2, x, -y+1/2'
'y+1/2, -z, -x+1/2'
'-y+1/2, -x, -z+1/2'
'y+1/2, x, -z+1/2'
'y+1/2, -x, z+1/2'
'-y+1/2, x, z+1/2'
'-x+1/2, -z, -y+1/2'
'-z+1/2, -y, -x+1/2'
'x+1/2, z, -y+1/2'
'-z+1/2, y, x+1/2'
'x+1/2, -z, y+1/2'
'z+1/2, y, -x+1/2'
'-x+1/2, z, y+1/2'
'z+1/2, -y, x+1/2'
'x+1/2, y+1/2, z'
'-x+1/2, -y+1/2, z'
'x+1/2, -y+1/2, -z'
'-x+1/2, y+1/2, -z'
'z+1/2, x+1/2, y'
'y+1/2, z+1/2, x'
'-z+1/2, -x+1/2, y'
'-y+1/2, z+1/2, -x'
'z+1/2, -x+1/2, -y'
'-y+1/2, -z+1/2, x'
'-z+1/2, x+1/2, -y'
'y+1/2, -z+1/2, -x'
'-y+1/2, -x+1/2, -z'
'y+1/2, x+1/2, -z'
'y+1/2, -x+1/2, z'
'-y+1/2, x+1/2, z'
'-x+1/2, -z+1/2, -y'
'-z+1/2, -y+1/2, -x'
'x+1/2, z+1/2, -y'
'-z+1/2, y+1/2, x'
'x+1/2, -z+1/2, y'
'z+1/2, y+1/2, -x'
'-x+1/2, z+1/2, y'
'z+1/2, -y+1/2, x'
'-x, -y, -z'
'x, y, -z'
'-x, y, z'
'x, -y, z'
'-z, -x, -y'
'-y, -z, -x'
'z, x, -y'
'y, -z, x'
'-z, x, y'
'y, z, -x'
'z, -x, y'
'-y, z, x'
'y, x, z'
'-y, -x, z'
'-y, x, -z'
'y, -x, -z'
'x, z, y'
'z, y, x'
'-x, -z, y'
'z, -y, -x'
'-x, z, -y'
'-z, -y, x'
'x, -z, -y'
'-z, y, -x'
'-x, -y+1/2, -z+1/2'
'x, y+1/2, -z+1/2'
'-x, y+1/2, z+1/2'
'x, -y+1/2, z+1/2'
'-z, -x+1/2, -y+1/2'
'-y, -z+1/2, -x+1/2'
'z, x+1/2, -y+1/2'
'y, -z+1/2, x+1/2'
'-z, x+1/2, y+1/2'
'y, z+1/2, -x+1/2'
'z, -x+1/2, y+1/2'
'-y, z+1/2, x+1/2'
'y, x+1/2, z+1/2'
'-y, -x+1/2, z+1/2'
'-y, x+1/2, -z+1/2'
'y, -x+1/2, -z+1/2'
'x, z+1/2, y+1/2'
'z, y+1/2, x+1/2'
'-x, -z+1/2, y+1/2'
'z, -y+1/2, -x+1/2'
'-x, z+1/2, -y+1/2'
'-z, -y+1/2, x+1/2'
'x, -z+1/2, -y+1/2'
'-z, y+1/2, -x+1/2'
'-x+1/2, -y, -z+1/2'
'x+1/2, y, -z+1/2'
'-x+1/2, y, z+1/2'
'x+1/2, -y, z+1/2'
'-z+1/2, -x, -y+1/2'
'-y+1/2, -z, -x+1/2'
'z+1/2, x, -y+1/2'
'y+1/2, -z, x+1/2'
'-z+1/2, x, y+1/2'
'y+1/2, z, -x+1/2'
'z+1/2, -x, y+1/2'
'-y+1/2, z, x+1/2'
'y+1/2, x, z+1/2'
'-y+1/2, -x, z+1/2'
'-y+1/2, x, -z+1/2'
'y+1/2, -x, -z+1/2'
'x+1/2, z, y+1/2'
'z+1/2, y, x+1/2'
'-x+1/2, -z, y+1/2'
'z+1/2, -y, -x+1/2'
'-x+1/2, z, -y+1/2'
'-z+1/2, -y, x+1/2'
'x+1/2, -z, -y+1/2'
'-z+1/2, y, -x+1/2'
'-x+1/2, -y+1/2, -z'
'x+1/2, y+1/2, -z'
'-x+1/2, y+1/2, z'
'x+1/2, -y+1/2, z'
'-z+1/2, -x+1/2, -y'
'-y+1/2, -z+1/2, -x'
'z+1/2, x+1/2, -y'
'y+1/2, -z+1/2, x'
'-z+1/2, x+1/2, y'
'y+1/2, z+1/2, -x'
'z+1/2, -x+1/2, y'
'-y+1/2, z+1/2, x'
'y+1/2, x+1/2, z'
'-y+1/2, -x+1/2, z'
'-y+1/2, x+1/2, -z'
'y+1/2, -x+1/2, -z'
'x+1/2, z+1/2, y'
'z+1/2, y+1/2, x'
'-x+1/2, -z+1/2, y'
'z+1/2, -y+1/2, -x'
'-x+1/2, z+1/2, -y'
'-z+1/2, -y+1/2, x'
'x+1/2, -z+1/2, -y'
'-z+1/2, y+1/2, -x'

loop_
_atom_site_label
_atom_site_type_symbol
_atom_site_fract_x
_atom_site_fract_y
_atom_site_fract_z
_atom_site_U_iso_or_equiv
_atom_site_adp_type
_atom_site_occupancy
_atom_site_symmetry_multiplicity
_atom_site_calc_flag
_atom_site_refinement_flags
C1 C 0.2396(3) 0.2396(3) 0.0000 0.216(4) Uani 1 4 d SU
C2 C 0.2222(3) 0.1908(4) 0.0000 0.216(4) Uani 1 2 d SU
H2 H 0.2277 0.1714 0.0000 0.216 Uiso 1 2 calc SR
C3 C 0.2461(4) 0.2129(3) 0.0000 0.216(4) Uani 1 2 d SU
H3 H 0.2654 0.2071 0.0000 0.216 Uiso 1 2 calc SR
C4 C 0.07702(15) 0.17108(18) 0.07702(15) 0.105(3) Uani 1 2 d SD
H4 H 0.0702 0.1534 0.0702 0.126 Uiso 1 2 calc SRD
C5 C 0.11639(17) 0.16943(15) 0.03884(16) 0.106(2) Uani 1 1 d .
C6 C 0.1096(2) 0.2111(2) 0.0728(2) 0.174(4) Uani 1 1 d DU
H6 H 0.1242 0.2213 0.0635 0.174 Uiso 1 1 calc RD
C7 C 0.10069(16) 0.18378(13) 0.06309(16) 0.119(3) Uani 1 1 d D
C8 C 0.0961(2) 0.2220(3) 0.0961(2) 0.177(5) Uani 1 2 d SDU
O1 O 0.10489(8) 0.14631(8) 0.03010(8) 0.0955(13) Uani 1 1 d .
O2 O 0.13870(10) 0.18096(10) 0.02991(10) 0.1270(18) Uani 1 1 d .
O1W O 0.08875(13) 0.08875(13) 0.0000 0.144(3) Uani 1 4 d SU
O3 O 0.1074(3) 0.2496(4) 0.1074(3) 0.328(7) Uani 1 2 d SDU
H3A H 0.0996 0.2631 0.0990 0.328 Uiso 1 2 calc SRD
Cu1 Cu 0.122381(16) 0.122381(16) 0.0000 0.0777(6) Uani 1 4 d S
Cu2 Cu 0.163048(18) 0.163048(18) 0.0000 0.1037(7) Uani 1 4 d S
N1 N 0.19593(14) 0.19593(14) 0.0000 0.124(4) Uani 1 4 d S

loop_
_atom_site_aniso_label
_atom_site_aniso_U_11
_atom_site_aniso_U_22
_atom_site_aniso_U_33
_atom_site_aniso_U_23
_atom_site_aniso_U_13
_atom_site_aniso_U_12
C1 0.183(5) 0.183(5) 0.283(8) 0.000 0.000 -0.042(7)
C2 0.183(5) 0.183(5) 0.283(8) 0.000 0.000 -0.042(7)
C3 0.183(5) 0.183(5) 0.283(8) 0.000 0.000 -0.042(7)
C4 0.125(5) 0.065(5) 0.125(5) -0.027(4) 0.015(6) -0.027(4)
C5 0.124(6) 0.080(5) 0.114(6) -0.006(4) -0.006(5) -0.038(5)
C6 0.178(7) 0.160(7) 0.183(7) -0.031(6) 0.048(6) -0.045(6)
C7 0.146(6) 0.069(4) 0.143(6) -0.038(4) 0.021(5) -0.060(4)
C8 0.195(6) 0.139(8) 0.195(6) -0.042(5) 0.014(8) -0.042(5)
O1 0.099(3) 0.081(3) 0.106(3) -0.012(2) 0.019(2) -0.042(2)
O2 0.119(4) 0.099(3) 0.163(4) -0.012(3) 0.025(3) -0.073(3)
O1W 0.117(4) 0.117(4) 0.198(8) 0.000 0.000 -0.038(5)
O3 0.335(8) 0.313(10) 0.335(8) -0.035(7) 0.015(9) -0.035(7)
Cu1 0.0691(7) 0.0691(7) 0.0949(11) 0.000 0.000 -0.0398(7)
Cu2 0.0897(9) 0.0897(9) 0.1317(14) 0.000 0.000 -0.0635(9)
N1 0.073(4) 0.073(4) 0.225(14) 0.000 0.000 -0.043(6)

loop_
_atom_type_symbol
_atom_type_description
_atom_type_scat_dispersion_real
_atom_type_scat_dispersion_imag
_atom_type_scat_source
C C 0.0033 0.0016 'International Tables Vol C Tables 4.2.6.8 and 6.1.1.4'
O O 0.0106 0.0060 'International Tables Vol C Tables 4.2.6.8 and 6.1.1.4'
Cu Cu 0.3201 1.2651 'International Tables Vol C Tables 4.2.6.8 and 6.1.1.4'
N N 0.0061 0.0033 'International Tables Vol C Tables 4.2.6.8 and 6.1.1.4'
H H 0.0000 0.0000 'International Tables Vol C Tables 4.2.6.8 and 6.1.1.4'

loop_
_geom_angle_atom_site_label_1
_geom_angle_atom_site_label_2
_geom_angle_atom_site_label_3
_geom_angle
_geom_angle_site_symmetry_1
_geom_angle_site_symmetry_3
C3 C1 C3 117(3) . 109
C3 C1 C1 121.3(13) . 169
C3 C1 C1 121.3(13) 109 169
N1 C2 C3 126.1(15) . .
C1 C3 C2 119.1(18) . .
C7 C4 C7 123.0(8) . 114
O2 C5 O1 127.8(7) . .
O2 C5 C7 117.8(6) . .
O1 C5 C7 114.4(6) . .
C8 C6 C7 117.3(10) . .
C4 C7 C6 117.3(7) . .
C4 C7 C5 122.7(5) . .
C6 C7 C5 120.0(7) . .
C6 C8 C6 127.4(14) 114 .
C6 C8 O3 116.3(7) 114 .
C6 C8 O3 116.3(7) . .
C5 O1 Cu1 122.3(4) . .
C5 O2 Cu2 122.2(4) . .
O1 Cu1 O1 90.9(2) 14 109
O1 Cu1 O1 167.6(2) 14 .
O1 Cu1 O1 87.8(2) 109 .
O1 Cu1 O1 87.8(2) 14 98
O1 Cu1 O1 167.6(2) 109 98
O1 Cu1 O1 90.9(2) . 98
O1 Cu1 O1W 96.18(11) 14 .
O1 Cu1 O1W 96.18(11) 109 .
O1 Cu1 O1W 96.18(11) . .
O1 Cu1 O1W 96.18(11) 98 .
O1 Cu1 Cu2 83.82(11) 14 .
O1 Cu1 Cu2 83.82(11) 109 .
O1 Cu1 Cu2 83.82(11) . .
O1 Cu1 Cu2 83.82(11) 98 .
O1W Cu1 Cu2 180.0(2) . .
O2 Cu2 O2 89.4(3) 109 14
O2 Cu2 O2 89.3(3) 109 .
O2 Cu2 O2 167.7(2) 14 .
O2 Cu2 O2 167.7(2) 109 98
O2 Cu2 O2 89.3(3) 14 98
O2 Cu2 O2 89.4(3) . 98
O2 Cu2 N1 96.14(12) 109 .
O2 Cu2 N1 96.14(12) 14 .
O2 Cu2 N1 96.14(12) . .
O2 Cu2 N1 96.14(12) 98 .
O2 Cu2 Cu1 83.86(12) 109 .
O2 Cu2 Cu1 83.86(12) 14 .
O2 Cu2 Cu1 83.86(12) . .
O2 Cu2 Cu1 83.86(12) 98 .
N1 Cu2 Cu1 180.0(2) . .
C2 N1 C2 112.2(17) . 109
C2 N1 Cu2 123.9(9) . .
C2 N1 Cu2 123.9(9) 109 .

loop_
_geom_bond_atom_site_label_1
_geom_bond_atom_site_label_2
_geom_bond_distance
_geom_bond_site_symmetry_2
C1 C3 1.267(16) .
C1 C3 1.267(16) 109
C1 C1 1.36(4) 169
C2 N1 1.235(15) .
C2 C3 1.506(19) .
C4 C7 1.397(7) .
C4 C7 1.397(7) 114
C5 O2 1.231(7) .
C5 O1 1.259(7) .
C5 C7 1.489(9) .
C6 C8 1.338(10) .
C6 C7 1.402(10) .
C8 C6 1.338(10) 114
C8 O3 1.478(17) .
O1 Cu1 1.951(4) .
O2 Cu2 1.963(5) .
O1W Cu1 2.196(8) .
Cu1 O1 1.951(4) 14
Cu1 O1 1.951(4) 109
Cu1 O1 1.951(4) 98
Cu1 Cu2 2.6555(16) .
Cu2 O2 1.963(5) 109
Cu2 O2 1.963(5) 14
Cu2 O2 1.963(5) 98
Cu2 N1 2.147(9) .
N1 C2 1.235(15) 109

loop_
_geom_torsion_atom_site_label_1
_geom_torsion_atom_site_label_2
_geom_torsion_atom_site_label_3
_geom_torsion_atom_site_label_4
_geom_torsion
_geom_torsion_site_symmetry_1
_geom_torsion_site_symmetry_4
C3 C1 C3 C2 0.0 109 .
C1 C1 C3 C2 180.0 169 .
N1 C2 C3 C1 0.0 . .
C7 C4 C7 C6 -3.1(15) 114 .
C7 C4 C7 C5 176.8(6) 114 .
C8 C6 C7 C4 4.9(14) . .
C8 C6 C7 C5 -175.0(11) . .
O2 C5 C7 C4 -172.8(8) . .
O1 C5 C7 C4 6.6(11) . .
O2 C5 C7 C6 7.1(11) . .
O1 C5 C7 C6 -173.5(7) . .
C7 C6 C8 C6 -8(2) . 114
C7 C6 C8 O3 174.9(11) . .
O2 C5 O1 Cu1 2.7(11) . .
C7 C5 O1 Cu1 -176.6(4) . .
O1 C5 O2 Cu2 -3.7(11) . .
C7 C5 O2 Cu2 175.6(5) . .
C5 O1 Cu1 O1 -0.5(5) . 14
C5 O1 Cu1 O1 83.5(5) . 109
C5 O1 Cu1 O1 -84.2(5) . 98
C5 O1 Cu1 O1W 179.5(5) . .
C5 O1 Cu1 Cu2 -0.5(5) . .
C5 O2 Cu2 O2 -81.6(6) . 109
C5 O2 Cu2 O2 2.3(5) . 14
C5 O2 Cu2 O2 86.2(6) . 98
C5 O2 Cu2 N1 -177.7(6) . .
C5 O2 Cu2 Cu1 2.3(6) . .
O1 Cu1 Cu2 O2 -90.8(2) 14 109
O1 Cu1 Cu2 O2 0.75(19) 109 109
O1 Cu1 Cu2 O2 89.2(2) . 109
O1 Cu1 Cu2 O2 -179.25(19) 98 109
O1W Cu1 Cu2 O2 134.97(15) . 109
O1 Cu1 Cu2 O2 -0.75(19) 14 14
O1 Cu1 Cu2 O2 90.8(2) 109 14
O1 Cu1 Cu2 O2 179.25(19) . 14
O1 Cu1 Cu2 O2 -89.2(2) 98 14
O1W Cu1 Cu2 O2 -134.97(15) . 14
O1 Cu1 Cu2 O2 179.25(19) 14 .
O1 Cu1 Cu2 O2 -89.2(2) 109 .
O1 Cu1 Cu2 O2 -0.75(19) . .
O1 Cu1 Cu2 O2 90.8(2) 98 .
O1W Cu1 Cu2 O2 45.03(15) . .
O1 Cu1 Cu2 O2 89.2(2) 14 98
O1 Cu1 Cu2 O2 -179.25(19) 109 98
O1 Cu1 Cu2 O2 -90.8(2) . 98
O1 Cu1 Cu2 O2 0.75(19) 98 98
O1W Cu1 Cu2 O2 -45.03(15) . 98
O1 Cu1 Cu2 N1 -45.78(12) 14 .
O1 Cu1 Cu2 N1 45.78(12) 109 .
O1 Cu1 Cu2 N1 134.22(12) . .
O1 Cu1 Cu2 N1 -134.22(12) 98 .
O1W Cu1 Cu2 N1 0(36) . .
C3 C2 N1 C2 0.0 . 109
C3 C2 N1 Cu2 180.0 . .
O2 Cu2 N1 C2 45.03(15) 109 .
O2 Cu2 N1 C2 -45.03(15) 14 .
O2 Cu2 N1 C2 134.97(15) . .
O2 Cu2 N1 C2 -134.97(15) 98 .
Cu1 Cu2 N1 C2 0.0 . .
O2 Cu2 N1 C2 -134.97(15) 109 109
O2 Cu2 N1 C2 134.97(15) 14 109
O2 Cu2 N1 C2 -45.03(15) . 109
O2 Cu2 N1 C2 45.03(15) 98 109
Cu1 Cu2 N1 C2 180.0 . 109

loop_
_platon_squeeze_void_nr
_platon_squeeze_void_average_x
_platon_squeeze_void_average_y
_platon_squeeze_void_average_z
_platon_squeeze_void_volume
_platon_squeeze_void_count_electrons
1 -0.003 -0.007 -0.003 78783.3 19032.9
